data_7064244
loop_
_publ_author_name
'Nowicka, Daria'
'Garbaczewski, Karol'
'Consiglio, Giuseppe'
'Forte, Giuseppe'
'Kubicki, Maciej'
'\/Luczak, Teresa'
'Patroniak, Violetta'
'Gorczy\'nski, Adam'

_publ_section_title
;
 Biomimetic O-demethylation at a copper(ii) center with imine ligand: a
 structural and computational study
;
_journal_issue 9
_journal_name_full 'New Journal of Chemistry'
_journal_page_first 3843
_journal_page_last 3856
_journal_paper_doi 10.1039/D5NJ04478B
_journal_volume 50
_journal_year 2026
_chemical_formula_moiety 'C18 H20 Cl2 Cu N4 O2'
_chemical_formula_sum 'C18 H20 Cl2 Cu N4 O2'
_chemical_formula_weight 458.82
_space_group_crystal_system monoclinic
_space_group_IT_number 14
_space_group_name_Hall '-P 2yn'
_space_group_name_H-M_alt 'P 1 21/n 1'
_atom_sites_solution_hydrogens geom
_audit_update_record
;
2024-07-12 deposited with the CCDC.	2026-01-30 downloaded from the CCDC.
;
_cell_angle_alpha 90
_cell_angle_beta 98.442(4)
_cell_angle_gamma 90
_cell_formula_units_Z 4
_cell_length_a 14.4376(6)
_cell_length_b 8.0593(3)
_cell_length_c 16.8258(7)
_cell_measurement_reflns_used 4716
_cell_measurement_temperature 100(1)
_cell_measurement_theta_max 26.5380
_cell_measurement_theta_min 2.0050
_cell_volume 1936.59(14)
_computing_cell_refinement 'CrysAlisPro 1.171.42.56a (Rigaku OD, 2022)'
_computing_data_collection 'CrysAlisPro 1.171.42.56a (Rigaku OD, 2022)'
_computing_data_reduction 'CrysAlisPro 1.171.42.56a (Rigaku OD, 2022)'
_computing_molecular_graphics 'Mercury (MacRae et al., 2009)'
_computing_publication_material 'SHELXL (Sheldrick, 2015)'
_computing_structure_refinement 'SHELXL (Sheldrick, 2015)'
_computing_structure_solution 'SHELXT (Sheldrick, 2015)'
_diffrn_ambient_environment N~2~
_diffrn_ambient_temperature 100(1)
_diffrn_detector 'CCD plate'
_diffrn_detector_area_resol_mean 16.2413
_diffrn_detector_type Eos
_diffrn_measured_fraction_theta_full 0.997
_diffrn_measured_fraction_theta_max 0.911
_diffrn_measurement_device 'four-circle diffractometer'
_diffrn_measurement_device_type 'Xcalibur, Eos'
_diffrn_radiation_monochromator graphite
_diffrn_radiation_probe x-ray
_diffrn_radiation_type 'Mo K\a'
_diffrn_radiation_wavelength 0.71073
_diffrn_reflns_av_R_equivalents 0.0295
_diffrn_reflns_av_unetI/netI 0.0391
_diffrn_reflns_Laue_measured_fraction_full 0.997
_diffrn_reflns_Laue_measured_fraction_max 0.911
_diffrn_reflns_limit_h_max 18
_diffrn_reflns_limit_h_min -10
_diffrn_reflns_limit_k_max 9
_diffrn_reflns_limit_k_min -9
_diffrn_reflns_limit_l_max 21
_diffrn_reflns_limit_l_min -19
_diffrn_reflns_number 7702
_diffrn_reflns_point_group_measured_fraction_full 0.997
_diffrn_reflns_point_group_measured_fraction_max 0.911
_diffrn_reflns_theta_full 25.242
_diffrn_reflns_theta_max 26.995
_diffrn_reflns_theta_min 2.011
_diffrn_source 'fine-focus sealed X-ray tube'
_diffrn_source_type 'Enhance (Mo) X-ray Source'
_exptl_absorpt_coefficient_mu 1.425
_exptl_absorpt_correction_T_max 1.00000
_exptl_absorpt_correction_T_min 0.55330
_exptl_absorpt_correction_type multi-scan
_exptl_absorpt_process_details
;
CrysAlisPro 1.171.42.56a (Rigaku Oxford Diffraction, 2022)
Empirical absorption correction using spherical harmonics,
implemented in SCALE3 ABSPACK scaling algorithm.
;
_exptl_crystal_colour blue
_exptl_crystal_density_diffrn 1.574
_exptl_crystal_description block
_exptl_crystal_F_000 940
_exptl_crystal_size_max 0.25
_exptl_crystal_size_mid 0.2
_exptl_crystal_size_min 0.2
_refine_diff_density_max 0.671
_refine_diff_density_min -1.141
_refine_diff_density_rms 0.102
_refine_ls_extinction_method none
_refine_ls_goodness_of_fit_ref 1.038
_refine_ls_hydrogen_treatment constr
_refine_ls_matrix_type full
_refine_ls_number_parameters 248
_refine_ls_number_reflns 3853
_refine_ls_number_restraints 0
_refine_ls_restrained_S_all 1.038
_refine_ls_R_factor_all 0.0539
_refine_ls_R_factor_gt 0.0430
_refine_ls_shift/su_max 0.001
_refine_ls_shift/su_mean 0.000
_refine_ls_structure_factor_coef Fsqd
_refine_ls_weighting_details 'w=1/[\s^2^(Fo^2^)+(0.0767P)^2^+0.3983P] where P=(Fo^2^+2Fc^2^)/3'
_refine_ls_weighting_scheme calc
_refine_ls_wR_factor_gt 0.1121
_refine_ls_wR_factor_ref 0.1210
_reflns_Friedel_coverage 0.000
_reflns_number_gt 3202
_reflns_number_total 3853
_reflns_threshold_expression 'I > 2\s(I)'
_cod_data_source_file d5nj04478b2.cif
_cod_data_source_block C5
_cod_depositor_comments 'Adding full bibliography for 7064242--7064248.cif.'
_cod_original_sg_symbol_H-M 'P 21/n'
_cod_database_code 7064244
_shelx_space_group_comment
;
The symmetry employed for this shelxl refinement is uniquely defined
by the following loop, which should always be used as a source of
symmetry information in preference to the above space-group names.
They are only intended as comments.
;

loop_
_space_group_symop_operation_xyz
'x, y, z'
'-x+1/2, y+1/2, -z+1/2'
'-x, -y, -z'
'x-1/2, -y-1/2, z-1/2'

loop_
_atom_site_label
_atom_site_type_symbol
_atom_site_fract_x
_atom_site_fract_y
_atom_site_fract_z
_atom_site_U_iso_or_equiv
_atom_site_adp_type
_atom_site_occupancy
_atom_site_site_symmetry_order
_atom_site_calc_flag
_atom_site_refinement_flags_posn
_atom_site_refinement_flags_adp
_atom_site_refinement_flags_occupancy
_atom_site_disorder_assembly
_atom_site_disorder_group
Cu1 Cu 0.57738(2) 0.55430(4) 0.30185(2) 0.02080(14) Uani 1 1 d . . . . .
Cl1 Cl 0.60177(5) 0.70106(9) 0.19538(4) 0.02584(19) Uani 1 1 d . . . . .
Cl2 Cl 0.46048(5) 0.73176(9) 0.34893(4) 0.02323(19) Uani 1 1 d . . . . .
N1 N 0.52888(16) 0.3469(3) 0.25007(14) 0.0198(5) Uani 1 1 d . . . . .
C2 C 0.52470(19) 0.2238(4) 0.30133(17) 0.0200(6) Uani 1 1 d . . . . .
N3 N 0.49084(17) 0.0815(3) 0.26665(15) 0.0233(6) Uani 1 1 d . . . . .
H3 H 0.482976 -0.013218 0.290781 0.028 Uiso 1 1 calc R U . . .
C4 C 0.4707(2) 0.1152(4) 0.18440(17) 0.0210(6) Uani 1 1 d . . . . .
C5 C 0.4325(2) 0.0158(4) 0.12124(19) 0.0260(7) Uani 1 1 d . . . . .
H5 H 0.415556 -0.096279 0.129111 0.031 Uiso 1 1 calc R U . . .
C6 C 0.4201(2) 0.0879(4) 0.0459(2) 0.0299(7) Uani 1 1 d . . . . .
H6 H 0.393581 0.024043 0.000815 0.036 Uiso 1 1 calc R U . . .
C7 C 0.4455(2) 0.2520(4) 0.03452(18) 0.0262(7) Uani 1 1 d . . . . .
H7 H 0.437451 0.296283 -0.018372 0.031 Uiso 1 1 calc R U . . .
C8 C 0.4821(2) 0.3521(4) 0.09819(18) 0.0243(7) Uani 1 1 d . . . . .
H8 H 0.497988 0.464784 0.090378 0.029 Uiso 1 1 calc R U . . .
C9 C 0.49480(19) 0.2801(4) 0.17444(17) 0.0199(6) Uani 1 1 d . . . . .
C10 C 0.5340(2) 0.1291(4) 0.44245(18) 0.0262(7) Uani 1 1 d . . . . .
H10A H 0.591894 0.101670 0.478085 0.039 Uiso 1 1 calc R U . . .
H10B H 0.506530 0.027556 0.416968 0.039 Uiso 1 1 calc R U . . .
H10C H 0.489529 0.180444 0.473778 0.039 Uiso 1 1 calc R U . . .
N10 N 0.55454(18) 0.2432(3) 0.38138(14) 0.0238(6) Uani 1 1 d . . . . .
N11 N 0.59130(17) 0.3997(3) 0.40013(15) 0.0214(5) Uani 1 1 d . . . . .
C12 C 0.6200(2) 0.4324(4) 0.47487(17) 0.0219(6) Uani 1 1 d . . . . .
H12 H 0.613459 0.349317 0.513698 0.026 Uiso 1 1 calc R U . . .
C13 C 0.6614(2) 0.5890(4) 0.50227(18) 0.0222(6) Uani 1 1 d . . . . .
C14 C 0.6948(2) 0.7095(4) 0.45348(17) 0.0215(6) Uani 1 1 d . . . . .
O14 O 0.69258(13) 0.6764(3) 0.37170(11) 0.0209(4) Uani 1 1 d . . . . .
C141 C 0.7826(2) 0.6200(5) 0.3510(2) 0.0333(8) Uani 1 1 d . . . . .
H14A H 0.791526 0.502339 0.364818 0.050 Uiso 1 1 calc R U . . .
H14B H 0.833412 0.685079 0.381091 0.050 Uiso 1 1 calc R U . . .
H14C H 0.783114 0.634773 0.293250 0.050 Uiso 1 1 calc R U . . .
C15 C 0.7282(2) 0.8613(4) 0.48209(18) 0.0235(6) Uani 1 1 d . . . . .
C151 C 0.7593(2) 0.9902(4) 0.42648(19) 0.0300(7) Uani 1 1 d . . . . .
H15A H 0.825036 0.971331 0.420817 0.045 Uiso 1 1 calc R U . . .
H15B H 0.752379 1.101051 0.448848 0.045 Uiso 1 1 calc R U . . .
H15C H 0.720539 0.981967 0.373687 0.045 Uiso 1 1 calc R U . . .
C16 C 0.7325(2) 0.8909(4) 0.56575(19) 0.0247(7) Uani 1 1 d . . . . .
O16 O 0.76269(16) 1.0448(3) 0.58957(14) 0.0314(5) Uani 1 1 d . . . . .
C161 C 0.7733(2) 1.0825(5) 0.6737(2) 0.0339(8) Uani 1 1 d . . . . .
H16A H 0.794493 1.197415 0.682386 0.051 Uiso 1 1 calc R U . . .
H16B H 0.819545 1.007356 0.703055 0.051 Uiso 1 1 calc R U . . .
H16C H 0.712984 1.068366 0.693079 0.051 Uiso 1 1 calc R U . . .
C17 C 0.7052(2) 0.7711(4) 0.61653(18) 0.0266(7) Uani 1 1 d . . . . .
H17 H 0.710810 0.791358 0.672658 0.032 Uiso 1 1 calc R U . . .
C18 C 0.6698(2) 0.6227(4) 0.58521(18) 0.0251(7) Uani 1 1 d . . . . .
H18 H 0.650569 0.541255 0.620182 0.030 Uiso 1 1 calc R U . . .

loop_
_atom_site_aniso_label
_atom_site_aniso_U_11
_atom_site_aniso_U_22
_atom_site_aniso_U_33
_atom_site_aniso_U_23
_atom_site_aniso_U_13
_atom_site_aniso_U_12
Cu1 0.0312(2) 0.0197(2) 0.0145(2) 0.00160(14) 0.01319(15) -0.00130(14)
Cl1 0.0387(4) 0.0249(4) 0.0173(4) 0.0034(3) 0.0151(3) -0.0018(3)
Cl2 0.0313(4) 0.0216(4) 0.0207(4) 0.0016(3) 0.0165(3) 0.0010(3)
N1 0.0254(12) 0.0224(13) 0.0140(11) 0.0024(10) 0.0108(9) 0.0021(10)
C2 0.0248(14) 0.0206(15) 0.0172(14) -0.0026(12) 0.0117(11) 0.0002(12)
N3 0.0335(14) 0.0218(13) 0.0173(13) 0.0014(10) 0.0124(11) -0.0018(11)
C4 0.0220(14) 0.0264(16) 0.0167(14) 0.0026(12) 0.0103(11) 0.0036(12)
C5 0.0286(16) 0.0245(16) 0.0266(16) -0.0030(14) 0.0097(13) -0.0016(13)
C6 0.0281(16) 0.0375(19) 0.0247(17) -0.0056(15) 0.0063(13) 0.0034(15)
C7 0.0273(15) 0.0359(18) 0.0166(14) 0.0028(13) 0.0075(12) 0.0038(14)
C8 0.0267(15) 0.0276(16) 0.0212(15) 0.0049(13) 0.0122(12) 0.0017(13)
C9 0.0202(13) 0.0243(16) 0.0170(14) -0.0021(12) 0.0091(11) 0.0012(12)
C10 0.0394(18) 0.0226(16) 0.0196(15) 0.0040(13) 0.0146(13) -0.0011(14)
N10 0.0381(14) 0.0211(13) 0.0143(12) 0.0006(10) 0.0110(10) -0.0057(11)
N11 0.0281(13) 0.0187(12) 0.0202(13) 0.0006(10) 0.0127(10) -0.0005(10)
C12 0.0287(15) 0.0223(15) 0.0170(15) 0.0032(12) 0.0115(12) -0.0002(12)
C13 0.0258(15) 0.0264(16) 0.0164(14) 0.0022(12) 0.0100(12) -0.0026(13)
C14 0.0211(13) 0.0303(17) 0.0151(14) 0.0012(12) 0.0090(11) 0.0017(12)
O14 0.0239(10) 0.0283(11) 0.0137(10) -0.0008(9) 0.0128(8) -0.0018(9)
C141 0.0275(16) 0.053(2) 0.0224(16) -0.0006(16) 0.0141(13) 0.0053(16)
C15 0.0236(14) 0.0280(16) 0.0212(15) -0.0016(13) 0.0105(12) -0.0033(13)
C151 0.0320(17) 0.0348(18) 0.0270(17) -0.0002(15) 0.0165(14) -0.0098(15)
C16 0.0246(15) 0.0282(17) 0.0232(16) -0.0031(13) 0.0096(12) -0.0039(13)
O16 0.0352(12) 0.0358(13) 0.0261(12) -0.0090(10) 0.0138(10) -0.0117(10)
C161 0.0327(17) 0.044(2) 0.0284(18) -0.0139(16) 0.0152(14) -0.0100(16)
C17 0.0294(16) 0.0342(18) 0.0181(15) -0.0027(13) 0.0101(12) -0.0022(14)
C18 0.0298(16) 0.0296(17) 0.0185(15) 0.0041(13) 0.0122(12) -0.0013(13)

loop_
_atom_type_symbol
_atom_type_description
_atom_type_scat_dispersion_real
_atom_type_scat_dispersion_imag
_atom_type_scat_source
C C 0.0033 0.0016 'International Tables Vol C Tables 4.2.6.8 and 6.1.1.4'
H H 0.0000 0.0000 'International Tables Vol C Tables 4.2.6.8 and 6.1.1.4'
Cl Cl 0.1484 0.1585 'International Tables Vol C Tables 4.2.6.8 and 6.1.1.4'
Cu Cu 0.3201 1.2651 'International Tables Vol C Tables 4.2.6.8 and 6.1.1.4'
N N 0.0061 0.0033 'International Tables Vol C Tables 4.2.6.8 and 6.1.1.4'
O O 0.0106 0.0060 'International Tables Vol C Tables 4.2.6.8 and 6.1.1.4'

loop_
_geom_angle_atom_site_label_1
_geom_angle_atom_site_label_2
_geom_angle_atom_site_label_3
_geom_angle
_geom_angle_site_symmetry_1
_geom_angle_site_symmetry_3
_geom_angle_publ_flag
N1 Cu1 N11 80.08(10) . . ?
N1 Cu1 O14 146.66(9) . . ?
N11 Cu1 O14 81.95(9) . . ?
N1 Cu1 Cl1 100.60(7) . . ?
N11 Cu1 Cl1 164.65(7) . . ?
O14 Cu1 Cl1 89.75(6) . . ?
N1 Cu1 Cl2 115.17(7) . . ?
N11 Cu1 Cl2 94.88(7) . . ?
O14 Cu1 Cl2 94.11(6) . . ?
Cl1 Cu1 Cl2 98.60(3) . . ?
C2 N1 C9 105.1(2) . . ?
C2 N1 Cu1 113.37(19) . . ?
C9 N1 Cu1 141.5(2) . . ?
N1 C2 N3 113.9(3) . . ?
N1 C2 N10 121.4(3) . . ?
N3 C2 N10 124.7(3) . . ?
C2 N3 C4 105.9(2) . . ?
C2 N3 H3 127.1 . . ?
C4 N3 H3 127.1 . . ?
C5 C4 C9 122.8(3) . . ?
C5 C4 N3 130.7(3) . . ?
C9 C4 N3 106.6(3) . . ?
C4 C5 C6 116.5(3) . . ?
C4 C5 H5 121.8 . . ?
C6 C5 H5 121.8 . . ?
C5 C6 C7 121.6(3) . . ?
C5 C6 H6 119.2 . . ?
C7 C6 H6 119.2 . . ?
C8 C7 C6 121.7(3) . . ?
C8 C7 H7 119.1 . . ?
C6 C7 H7 119.1 . . ?
C7 C8 C9 116.9(3) . . ?
C7 C8 H8 121.5 . . ?
C9 C8 H8 121.5 . . ?
C4 C9 C8 120.5(3) . . ?
C4 C9 N1 108.5(3) . . ?
C8 C9 N1 131.0(3) . . ?
N10 C10 H10A 109.5 . . ?
N10 C10 H10B 109.5 . . ?
H10A C10 H10B 109.5 . . ?
N10 C10 H10C 109.5 . . ?
H10A C10 H10C 109.5 . . ?
H10B C10 H10C 109.5 . . ?
C2 N10 N11 112.6(2) . . ?
C2 N10 C10 124.2(3) . . ?
N11 N10 C10 122.0(2) . . ?
C12 N11 N10 117.7(2) . . ?
C12 N11 Cu1 129.7(2) . . ?
N10 N11 Cu1 112.28(18) . . ?
N11 C12 C13 123.2(3) . . ?
N11 C12 H12 118.4 . . ?
C13 C12 H12 118.4 . . ?
C14 C13 C18 117.4(3) . . ?
C14 C13 C12 125.5(3) . . ?
C18 C13 C12 117.1(3) . . ?
C15 C14 O14 118.0(3) . . ?
C15 C14 C13 123.0(3) . . ?
O14 C14 C13 119.0(3) . . ?
C14 O14 C141 113.6(2) . . ?
C14 O14 Cu1 122.29(16) . . ?
C141 O14 Cu1 111.91(18) . . ?
O14 C141 H14A 109.5 . . ?
O14 C141 H14B 109.5 . . ?
H14A C141 H14B 109.5 . . ?
O14 C141 H14C 109.5 . . ?
H14A C141 H14C 109.5 . . ?
H14B C141 H14C 109.5 . . ?
C14 C15 C16 117.3(3) . . ?
C14 C15 C151 121.1(3) . . ?
C16 C15 C151 121.7(3) . . ?
C15 C151 H15A 109.5 . . ?
C15 C151 H15B 109.5 . . ?
H15A C151 H15B 109.5 . . ?
C15 C151 H15C 109.5 . . ?
H15A C151 H15C 109.5 . . ?
H15B C151 H15C 109.5 . . ?
O16 C16 C17 124.3(3) . . ?
O16 C16 C15 114.3(3) . . ?
C17 C16 C15 121.3(3) . . ?
C16 O16 C161 117.9(3) . . ?
O16 C161 H16A 109.5 . . ?
O16 C161 H16B 109.5 . . ?
H16A C161 H16B 109.5 . . ?
O16 C161 H16C 109.5 . . ?
H16A C161 H16C 109.5 . . ?
H16B C161 H16C 109.5 . . ?
C18 C17 C16 119.6(3) . . ?
C18 C17 H17 120.2 . . ?
C16 C17 H17 120.2 . . ?
C17 C18 C13 121.4(3) . . ?
C17 C18 H18 119.3 . . ?
C13 C18 H18 119.3 . . ?

loop_
_geom_bond_atom_site_label_1
_geom_bond_atom_site_label_2
_geom_bond_distance
_geom_bond_site_symmetry_2
_geom_bond_publ_flag
Cu1 N1 1.966(3) . ?
Cu1 N11 2.057(2) . ?
Cu1 O14 2.131(2) . ?
Cu1 Cl1 2.2175(8) . ?
Cu1 Cl2 2.4318(8) . ?
N1 C2 1.322(4) . ?
N1 C9 1.403(4) . ?
C2 N3 1.345(4) . ?
C2 N10 1.362(4) . ?
N3 C4 1.398(4) . ?
N3 H3 0.8800 . ?
C4 C5 1.380(4) . ?
C4 C9 1.391(4) . ?
C5 C6 1.382(4) . ?
C5 H5 0.9500 . ?
C6 C7 1.393(5) . ?
C6 H6 0.9500 . ?
C7 C8 1.383(4) . ?
C7 H7 0.9500 . ?
C8 C9 1.395(4) . ?
C8 H8 0.9500 . ?
C10 N10 1.442(4) . ?
C10 H10A 0.9800 . ?
C10 H10B 0.9800 . ?
C10 H10C 0.9800 . ?
N10 N11 1.386(3) . ?
N11 C12 1.292(4) . ?
C12 C13 1.443(4) . ?
C12 H12 0.9500 . ?
C13 C14 1.401(4) . ?
C13 C18 1.409(4) . ?
C14 C15 1.376(4) . ?
C14 O14 1.397(3) . ?
O14 C141 1.467(3) . ?
C141 H14A 0.9800 . ?
C141 H14B 0.9800 . ?
C141 H14C 0.9800 . ?
C15 C16 1.420(4) . ?
C15 C151 1.510(4) . ?
C151 H15A 0.9800 . ?
C151 H15B 0.9800 . ?
C151 H15C 0.9800 . ?
C16 O16 1.356(4) . ?
C16 C17 1.384(4) . ?
O16 C161 1.433(4) . ?
C161 H16A 0.9800 . ?
C161 H16B 0.9800 . ?
C161 H16C 0.9800 . ?
C17 C18 1.375(4) . ?
C17 H17 0.9500 . ?
C18 H18 0.9500 . ?

loop_
_geom_torsion_atom_site_label_1
_geom_torsion_atom_site_label_2
_geom_torsion_atom_site_label_3
_geom_torsion_atom_site_label_4
_geom_torsion
_geom_torsion_site_symmetry_1
_geom_torsion_site_symmetry_2
_geom_torsion_site_symmetry_3
_geom_torsion_site_symmetry_4
_geom_torsion_publ_flag
C9 N1 C2 N3 -0.1(3) . . . . ?
Cu1 N1 C2 N3 179.45(19) . . . . ?
C9 N1 C2 N10 178.6(2) . . . . ?
Cu1 N1 C2 N10 -1.8(3) . . . . ?
N1 C2 N3 C4 -0.1(3) . . . . ?
N10 C2 N3 C4 -178.8(3) . . . . ?
C2 N3 C4 C5 -178.2(3) . . . . ?
C2 N3 C4 C9 0.3(3) . . . . ?
C9 C4 C5 C6 0.9(4) . . . . ?
N3 C4 C5 C6 179.1(3) . . . . ?
C4 C5 C6 C7 0.4(4) . . . . ?
C5 C6 C7 C8 -1.7(5) . . . . ?
C6 C7 C8 C9 1.6(4) . . . . ?
C5 C4 C9 C8 -1.0(4) . . . . ?
N3 C4 C9 C8 -179.5(2) . . . . ?
C5 C4 C9 N1 178.2(3) . . . . ?
N3 C4 C9 N1 -0.3(3) . . . . ?
C7 C8 C9 C4 -0.3(4) . . . . ?
C7 C8 C9 N1 -179.3(3) . . . . ?
C2 N1 C9 C4 0.3(3) . . . . ?
Cu1 N1 C9 C4 -179.1(2) . . . . ?
C2 N1 C9 C8 179.4(3) . . . . ?
Cu1 N1 C9 C8 0.0(5) . . . . ?
N1 C2 N10 N11 -2.3(4) . . . . ?
N3 C2 N10 N11 176.3(3) . . . . ?
N1 C2 N10 C10 165.9(3) . . . . ?
N3 C2 N10 C10 -15.5(4) . . . . ?
C2 N10 N11 C12 178.6(3) . . . . ?
C10 N10 N11 C12 10.1(4) . . . . ?
C2 N10 N11 Cu1 5.0(3) . . . . ?
C10 N10 N11 Cu1 -163.5(2) . . . . ?
N10 N11 C12 C13 178.6(3) . . . . ?
Cu1 N11 C12 C13 -9.0(4) . . . . ?
N11 C12 C13 C14 -14.8(5) . . . . ?
N11 C12 C13 C18 165.8(3) . . . . ?
C18 C13 C14 C15 -4.9(5) . . . . ?
C12 C13 C14 C15 175.7(3) . . . . ?
C18 C13 C14 O14 176.4(3) . . . . ?
C12 C13 C14 O14 -3.0(5) . . . . ?
C15 C14 O14 C141 82.4(3) . . . . ?
C13 C14 O14 C141 -98.8(3) . . . . ?
C15 C14 O14 Cu1 -138.4(2) . . . . ?
C13 C14 O14 Cu1 40.4(3) . . . . ?
O14 C14 C15 C16 -178.2(2) . . . . ?
C13 C14 C15 C16 3.0(5) . . . . ?
O14 C14 C15 C151 1.6(4) . . . . ?
C13 C14 C15 C151 -177.1(3) . . . . ?
C14 C15 C16 O16 -177.6(3) . . . . ?
C151 C15 C16 O16 2.6(4) . . . . ?
C14 C15 C16 C17 0.8(4) . . . . ?
C151 C15 C16 C17 -179.1(3) . . . . ?
C17 C16 O16 C161 4.6(4) . . . . ?
C15 C16 O16 C161 -177.1(3) . . . . ?
O16 C16 C17 C18 175.7(3) . . . . ?
C15 C16 C17 C18 -2.5(5) . . . . ?
C16 C17 C18 C13 0.6(5) . . . . ?
C14 C13 C18 C17 3.0(5) . . . . ?
C12 C13 C18 C17 -177.6(3) . . . . ?
